data_4515251
loop_
_publ_author_name
'Li, Cheng-Peng'
'Zhou, Hang'
'Wang, Jia-Jun'
'Liu, Bo-Lan'
'Wang, Si'
'Yang, Xi'
'Wang, Zhong-Liang'
'Liu, Chun-Sen'
'Du, Miao'
'Zhou, Wuzong'

_publ_section_title
;
 Mechanism-Property Correlation in Coordination Polymer Crystals towards
 Design of Superior Sorbent.
;
_journal_name_full 'ACS applied materials &amp; interfaces'
_journal_paper_doi 10.1021/acsami.9b16386
_journal_year 2019
_chemical_formula_sum 'C17 H12 Ag N6 O4 Re'
_chemical_formula_weight 658.40
_space_group_crystal_system monoclinic
_space_group_IT_number 14
_space_group_name_Hall '-P 2yn'
_space_group_name_H-M_alt 'P 1 21/n 1'
_atom_sites_solution_hydrogens geom
_audit_creation_method SHELXL-2016/6
_cell_angle_alpha 90
_cell_angle_beta 95.531(3)
_cell_angle_gamma 90
_cell_formula_units_Z 4
_cell_length_a 7.7040(11)
_cell_length_b 14.071(2)
_cell_length_c 16.550(2)
_cell_measurement_reflns_used 6294
_cell_measurement_temperature 173(2)
_cell_measurement_theta_max 28.33
_cell_measurement_theta_min 2.47
_cell_volume 1785.7(4)
_computing_cell_refinement 'Bruker SMART'
_computing_data_collection 'Bruker SMART'
_computing_data_reduction 'Bruker SAINT'
_computing_molecular_graphics 'Bruker SHELXTL'
_computing_publication_material 'Bruker SHELXTL'
_computing_structure_refinement 'SHELXL-2016/6 (Sheldrick, 2016)'
_computing_structure_solution 'Bruker SHELXTL'
_diffrn_ambient_temperature 173(2)
_diffrn_measured_fraction_theta_full 1.000
_diffrn_measured_fraction_theta_max 0.997
_diffrn_measurement_device_type 'CCD area detector'
_diffrn_measurement_method 'phi and omega scans'
_diffrn_radiation_type MoK\a
_diffrn_radiation_wavelength 0.71073
_diffrn_reflns_av_R_equivalents 0.0267
_diffrn_reflns_av_unetI/netI 0.0301
_diffrn_reflns_Laue_measured_fraction_full 1.000
_diffrn_reflns_Laue_measured_fraction_max 0.997
_diffrn_reflns_limit_h_max 10
_diffrn_reflns_limit_h_min -9
_diffrn_reflns_limit_k_max 18
_diffrn_reflns_limit_k_min -18
_diffrn_reflns_limit_l_max 22
_diffrn_reflns_limit_l_min -19
_diffrn_reflns_number 12595
_diffrn_reflns_point_group_measured_fraction_full 1.000
_diffrn_reflns_point_group_measured_fraction_max 0.997
_diffrn_reflns_theta_full 25.242
_diffrn_reflns_theta_max 28.364
_diffrn_reflns_theta_min 1.903
_exptl_absorpt_coefficient_mu 7.909
_exptl_absorpt_correction_T_max 0.7457
_exptl_absorpt_correction_T_min 0.5114
_exptl_absorpt_correction_type multi-scan
_exptl_absorpt_process_details sadabs
_exptl_crystal_colour colourless
_exptl_crystal_density_diffrn 2.449
_exptl_crystal_density_meas ?
_exptl_crystal_density_method 'not measured'
_exptl_crystal_description block
_exptl_crystal_F_000 1240
_exptl_crystal_size_max 0.220
_exptl_crystal_size_mid 0.210
_exptl_crystal_size_min 0.190
_exptl_transmission_factor_max 0.315
_exptl_transmission_factor_min 0.275
_refine_diff_density_max 3.047
_refine_diff_density_min -1.435
_refine_diff_density_rms 0.171
_refine_ls_extinction_method none
_refine_ls_goodness_of_fit_ref 1.030
_refine_ls_hydrogen_treatment constr
_refine_ls_matrix_type full
_refine_ls_number_parameters 262
_refine_ls_number_reflns 4450
_refine_ls_number_restraints 0
_refine_ls_restrained_S_all 1.030
_refine_ls_R_factor_all 0.0309
_refine_ls_R_factor_gt 0.0260
_refine_ls_shift/su_max 0.002
_refine_ls_shift/su_mean 0.000
_refine_ls_structure_factor_coef Fsqd
_refine_ls_weighting_details 'w=1/[\s^2^(Fo^2^)+(0.0395P)^2^+1.5542P] where P=(Fo^2^+2Fc^2^)/3'
_refine_ls_weighting_scheme calc
_refine_ls_wR_factor_gt 0.0639
_refine_ls_wR_factor_ref 0.0669
_reflns_Friedel_coverage 0.000
_reflns_number_gt 3979
_reflns_number_total 4450
_reflns_threshold_expression 'I > 2\s(I)'
_cod_data_source_file am9b16386_si_002.cif
_cod_data_source_block TJNU_334_Re
_cod_depositor_comments
;
The following automatic conversions were performed:

data item '_exptl_crystal_density_meas' value 'none' was changed to
'?' -- the value is perceived as not measured.

Automatic conversion script
Id: cif_fix_values 6909 2019-04-08 15:41:33Z antanas 
;
_cod_original_cell_volume 1785.8(4)
_cod_original_sg_symbol_H-M 'P 21/n'
_cod_database_code 4515251
_shelx_shelxl_version_number 2016/6
_shelx_space_group_comment
; 
The symmetry employed for this shelxl refinement is uniquely defined 
by the following loop, which should always be used as a source of 
symmetry information in preference to the above space-group names. 
They are only intended as comments. 
;

loop_
_space_group_symop_operation_xyz
'x, y, z'
'-x+1/2, y+1/2, -z+1/2'
'-x, -y, -z'
'x-1/2, -y-1/2, z-1/2'

loop_
_atom_site_label
_atom_site_type_symbol
_atom_site_fract_x
_atom_site_fract_y
_atom_site_fract_z
_atom_site_U_iso_or_equiv
_atom_site_adp_type
_atom_site_occupancy
_atom_site_site_symmetry_order
_atom_site_calc_flag
_atom_site_refinement_flags_posn
_atom_site_refinement_flags_adp
Ag1 Ag -0.10209(4) 0.22310(2) 0.57654(2) 0.01499(8) Uani 1 1 d . .
Re1 Re 0.57677(2) 0.96008(2) 0.24506(2) 0.01500(6) Uani 1 1 d . .
O1 O 0.4229(4) 1.0494(2) 0.24088(19) 0.0242(7) Uani 1 1 d . .
O2 O 0.7725(4) 1.0020(2) 0.29097(18) 0.0235(6) Uani 1 1 d . .
O3 O 0.6061(4) 0.9228(2) 0.14783(19) 0.0317(7) Uani 1 1 d . .
O4 O 0.5076(4) 0.8663(2) 0.3015(2) 0.0299(7) Uani 1 1 d . .
N1 N 0.1305(4) 0.2784(2) 0.51268(19) 0.0136(6) Uani 1 1 d . .
N2 N 0.1607(4) 0.3749(2) 0.50426(19) 0.0131(6) Uani 1 1 d . .
N3 N 0.3085(4) 0.2964(2) 0.41781(18) 0.0107(6) Uani 1 1 d . .
N4 N 0.1860(4) -0.0689(2) 0.4404(2) 0.0147(6) Uani 1 1 d . .
N5 N 0.4853(4) 0.2716(2) 0.2203(2) 0.0161(7) Uani 1 1 d . .
N6 N 0.2828(4) 0.6462(2) 0.42215(19) 0.0144(6) Uani 1 1 d . .
C1 C 0.2204(5) 0.2330(3) 0.4613(2) 0.0122(7) Uani 1 1 d . .
C2 C 0.2668(5) 0.3844(2) 0.4476(2) 0.0117(7) Uani 1 1 d . .
C3 C 0.2180(5) 0.1282(2) 0.4518(2) 0.0123(7) Uani 1 1 d . .
C4 C 0.2368(5) 0.0720(3) 0.5209(2) 0.0159(7) Uani 1 1 d . .
H4 H 0.261252 0.099813 0.573089 0.019 Uiso 1 1 calc R U
C5 C 0.2192(5) -0.0256(3) 0.5123(2) 0.0164(8) Uani 1 1 d . .
H5 H 0.231178 -0.063705 0.559867 0.020 Uiso 1 1 calc R U
C6 C 0.1713(5) -0.0130(3) 0.3734(2) 0.0151(7) Uani 1 1 d . .
H6 H 0.148656 -0.042442 0.321843 0.018 Uiso 1 1 calc R U
C7 C 0.1878(5) 0.0850(3) 0.3764(2) 0.0147(7) Uani 1 1 d . .
H7 H 0.178523 0.121697 0.327998 0.018 Uiso 1 1 calc R U
C8 C 0.4276(5) 0.2731(2) 0.3591(2) 0.0116(7) Uani 1 1 d . .
C9 C 0.5941(5) 0.2406(3) 0.3842(2) 0.0163(7) Uani 1 1 d . .
H9 H 0.630216 0.229795 0.439959 0.020 Uiso 1 1 calc R U
C10 C 0.7058(5) 0.2245(3) 0.3248(3) 0.0186(8) Uani 1 1 d . .
H10 H 0.821314 0.202463 0.339087 0.022 Uiso 1 1 calc R U
C11 C 0.6463(5) 0.2410(3) 0.2441(2) 0.0174(8) Uani 1 1 d . .
H11 H 0.724014 0.230091 0.203898 0.021 Uiso 1 1 calc R U
C12 C 0.3763(5) 0.2866(3) 0.2774(2) 0.0143(7) Uani 1 1 d . .
H12 H 0.260592 0.306983 0.261318 0.017 Uiso 1 1 calc R U
C13 C 0.2352(5) 0.5583(3) 0.4408(2) 0.0135(7) Uani 1 1 d . .
H13 H 0.133410 0.550052 0.468204 0.016 Uiso 1 1 calc R U
C14 C 0.3305(5) 0.4770(2) 0.4213(2) 0.0121(7) Uani 1 1 d . .
C15 C 0.4788(5) 0.4898(3) 0.3817(2) 0.0148(7) Uani 1 1 d . .
H15 H 0.547976 0.436909 0.369159 0.018 Uiso 1 1 calc R U
C16 C 0.5250(5) 0.5818(3) 0.3605(3) 0.0179(8) Uani 1 1 d . .
H16 H 0.624254 0.591970 0.331722 0.021 Uiso 1 1 calc R U
C17 C 0.4257(5) 0.6575(3) 0.3816(2) 0.0155(7) Uani 1 1 d . .
H17 H 0.458671 0.719833 0.367125 0.019 Uiso 1 1 calc R U

loop_
_atom_site_aniso_label
_atom_site_aniso_U_11
_atom_site_aniso_U_22
_atom_site_aniso_U_33
_atom_site_aniso_U_23
_atom_site_aniso_U_13
_atom_site_aniso_U_12
Ag1 0.02419(15) 0.00620(13) 0.01598(15) 0.00054(10) 0.00919(11) 0.00008(10)
Re1 0.01792(9) 0.01138(9) 0.01578(9) 0.00206(5) 0.00206(6) -0.00093(5)
O1 0.0252(16) 0.0219(16) 0.0261(17) 0.0030(12) 0.0063(13) 0.0058(12)
O2 0.0189(14) 0.0309(17) 0.0209(15) 0.0047(13) 0.0027(12) -0.0057(13)
O3 0.0410(19) 0.0317(18) 0.0217(17) -0.0056(14) -0.0013(14) 0.0105(15)
O4 0.0300(16) 0.0191(15) 0.041(2) 0.0110(14) 0.0030(14) -0.0072(13)
N1 0.0203(15) 0.0064(14) 0.0148(16) 0.0009(11) 0.0050(13) 0.0000(12)
N2 0.0201(15) 0.0055(13) 0.0143(15) 0.0009(11) 0.0055(12) -0.0015(12)
N3 0.0149(14) 0.0082(14) 0.0099(14) -0.0016(11) 0.0058(12) 0.0013(11)
N4 0.0212(16) 0.0067(14) 0.0167(16) 0.0007(12) 0.0044(13) -0.0001(12)
N5 0.0234(16) 0.0115(15) 0.0145(16) -0.0017(12) 0.0072(13) -0.0001(13)
N6 0.0192(15) 0.0089(14) 0.0161(16) 0.0001(12) 0.0071(13) 0.0014(12)
C1 0.0161(16) 0.0099(16) 0.0110(17) 0.0017(13) 0.0036(14) 0.0006(13)
C2 0.0165(16) 0.0043(15) 0.0149(17) 0.0002(13) 0.0051(14) 0.0000(13)
C3 0.0193(17) 0.0073(16) 0.0114(17) 0.0022(13) 0.0063(14) 0.0027(14)
C4 0.0253(19) 0.0102(17) 0.0125(18) 0.0003(14) 0.0037(15) 0.0009(15)
C5 0.0247(19) 0.0100(17) 0.0151(19) 0.0029(14) 0.0041(16) 0.0003(15)
C6 0.0225(19) 0.0118(17) 0.0119(18) -0.0026(14) 0.0060(15) -0.0035(15)
C7 0.0256(19) 0.0085(17) 0.0107(17) 0.0012(13) 0.0053(15) -0.0012(14)
C8 0.0156(16) 0.0043(15) 0.0159(18) -0.0021(13) 0.0071(14) -0.0014(13)
C9 0.0226(19) 0.0092(16) 0.0175(19) 0.0002(14) 0.0037(15) 0.0014(14)
C10 0.0179(18) 0.0110(17) 0.027(2) -0.0017(15) 0.0040(16) 0.0031(14)
C11 0.0232(19) 0.0094(17) 0.021(2) -0.0017(14) 0.0099(16) -0.0017(15)
C12 0.0208(18) 0.0083(16) 0.0147(18) 0.0004(13) 0.0069(15) 0.0028(14)
C13 0.0184(17) 0.0098(16) 0.0136(18) 0.0001(14) 0.0082(14) 0.0016(14)
C14 0.0179(17) 0.0049(15) 0.0138(18) -0.0010(13) 0.0024(14) 0.0002(13)
C15 0.0197(18) 0.0091(16) 0.0168(19) -0.0018(14) 0.0078(15) 0.0007(14)
C16 0.0199(18) 0.0102(17) 0.025(2) 0.0003(15) 0.0110(16) -0.0032(15)
C17 0.0200(18) 0.0095(16) 0.0178(19) 0.0013(14) 0.0060(15) -0.0044(14)

loop_
_atom_type_symbol
_atom_type_description
_atom_type_scat_dispersion_real
_atom_type_scat_dispersion_imag
_atom_type_scat_source
C C 0.0033 0.0016 'International Tables Vol C Tables 4.2.6.8 and 6.1.1.4'
H H 0.0000 0.0000 'International Tables Vol C Tables 4.2.6.8 and 6.1.1.4'
N N 0.0061 0.0033 'International Tables Vol C Tables 4.2.6.8 and 6.1.1.4'
O O 0.0106 0.0060 'International Tables Vol C Tables 4.2.6.8 and 6.1.1.4'
Ag Ag -0.8971 1.1015 'International Tables Vol C Tables 4.2.6.8 and 6.1.1.4'
Re Re -1.0185 7.2310 'International Tables Vol C Tables 4.2.6.8 and 6.1.1.4'

loop_
_geom_angle_atom_site_label_1
_geom_angle_atom_site_label_2
_geom_angle_atom_site_label_3
_geom_angle
_geom_angle_site_symmetry_1
_geom_angle_site_symmetry_3
N4 Ag1 N1 119.38(11) 3_556 .
N4 Ag1 N6 126.65(11) 3_556 3_566
N1 Ag1 N6 103.43(11) . 3_566
N4 Ag1 N5 101.56(11) 3_556 4_566
N1 Ag1 N5 106.67(11) . 4_566
N6 Ag1 N5 94.43(11) 3_566 4_566
O1 Re1 O2 109.68(15) . .
O1 Re1 O3 109.56(15) . .
O2 Re1 O3 109.05(15) . .
O1 Re1 O4 109.35(15) . .
O2 Re1 O4 108.94(15) . .
O3 Re1 O4 110.25(17) . .
C1 N1 N2 107.9(3) . .
C1 N1 Ag1 128.0(3) . .
N2 N1 Ag1 121.5(2) . .
C2 N2 N1 107.1(3) . .
C1 N3 C2 104.7(3) . .
C1 N3 C8 126.1(3) . .
C2 N3 C8 129.1(3) . .
C5 N4 C6 117.1(3) . .
C5 N4 Ag1 124.9(3) . 3_556
C6 N4 Ag1 117.0(3) . 3_556
C11 N5 C12 118.0(4) . .
C11 N5 Ag1 117.7(3) . 4_665
C12 N5 Ag1 123.8(3) . 4_665
C13 N6 C17 118.6(3) . .
C13 N6 Ag1 123.8(2) . 3_566
C17 N6 Ag1 115.6(2) . 3_566
N1 C1 N3 110.1(3) . .
N1 C1 C3 123.4(3) . .
N3 C1 C3 126.5(3) . .
N2 C2 N3 110.3(3) . .
N2 C2 C14 123.4(3) . .
N3 C2 C14 126.3(3) . .
C4 C3 C7 119.2(3) . .
C4 C3 C1 118.7(3) . .
C7 C3 C1 122.0(3) . .
C5 C4 C3 118.6(4) . .
C5 C4 H4 120.7 . .
C3 C4 H4 120.7 . .
N4 C5 C4 123.5(4) . .
N4 C5 H5 118.3 . .
C4 C5 H5 118.3 . .
N4 C6 C7 123.3(3) . .
N4 C6 H6 118.3 . .
C7 C6 H6 118.3 . .
C6 C7 C3 118.3(3) . .
C6 C7 H7 120.8 . .
C3 C7 H7 120.8 . .
C12 C8 C9 120.4(3) . .
C12 C8 N3 119.3(3) . .
C9 C8 N3 120.3(3) . .
C10 C9 C8 117.5(4) . .
C10 C9 H9 121.3 . .
C8 C9 H9 121.3 . .
C9 C10 C11 119.0(4) . .
C9 C10 H10 120.5 . .
C11 C10 H10 120.5 . .
N5 C11 C10 123.3(4) . .
N5 C11 H11 118.4 . .
C10 C11 H11 118.4 . .
N5 C12 C8 121.9(4) . .
N5 C12 H12 119.1 . .
C8 C12 H12 119.1 . .
N6 C13 C14 122.5(3) . .
N6 C13 H13 118.8 . .
C14 C13 H13 118.8 . .
C15 C14 C13 118.3(3) . .
C15 C14 C2 124.7(3) . .
C13 C14 C2 117.0(3) . .
C14 C15 C16 118.9(3) . .
C14 C15 H15 120.6 . .
C16 C15 H15 120.6 . .
C17 C16 C15 119.5(3) . .
C17 C16 H16 120.2 . .
C15 C16 H16 120.2 . .
N6 C17 C16 122.2(3) . .
N6 C17 H17 118.9 . .
C16 C17 H17 118.9 . .

loop_
_geom_bond_atom_site_label_1
_geom_bond_atom_site_label_2
_geom_bond_distance
_geom_bond_site_symmetry_2
Ag1 N4 2.273(3) 3_556
Ag1 N1 2.301(3) .
Ag1 N6 2.308(3) 3_566
Ag1 N5 2.411(3) 4_566
Re1 O1 1.725(3) .
Re1 O2 1.726(3) .
Re1 O3 1.728(3) .
Re1 O4 1.730(3) .
N1 C1 1.314(5) .
N1 N2 1.388(4) .
N2 C2 1.309(5) .
N3 C1 1.366(5) .
N3 C2 1.382(4) .
N3 C8 1.437(4) .
N4 C5 1.340(5) .
N4 C6 1.355(5) .
N5 C11 1.336(5) .
N5 C12 1.339(5) .
N6 C13 1.335(5) .
N6 C17 1.353(5) .
C1 C3 1.483(5) .
C2 C14 1.473(5) .
C3 C4 1.387(5) .
C3 C7 1.387(5) .
C4 C5 1.385(5) .
C4 H4 0.9500 .
C5 H5 0.9500 .
C6 C7 1.384(5) .
C6 H6 0.9500 .
C7 H7 0.9500 .
C8 C12 1.385(5) .
C8 C9 1.388(5) .
C9 C10 1.386(6) .
C9 H9 0.9500 .
C10 C11 1.389(6) .
C10 H10 0.9500 .
C11 H11 0.9500 .
C12 H12 0.9500 .
C13 C14 1.413(5) .
C13 H13 0.9500 .
C14 C15 1.382(5) .
C15 C16 1.396(5) .
C15 H15 0.9500 .
C16 C17 1.376(5) .
C16 H16 0.9500 .
C17 H17 0.9500 .

loop_
_geom_hbond_atom_site_label_D
_geom_hbond_atom_site_label_H
_geom_hbond_atom_site_label_A
_geom_hbond_distance_DH
_geom_hbond_distance_HA
_geom_hbond_distance_DA
_geom_hbond_angle_DHA
_geom_hbond_site_symmetry_A
C17 H17 O4 0.95 2.38 3.308(5) 166.8 .
C16 H16 O2 0.95 2.58 3.276(5) 130.1 2_645
C13 H13 N2 0.95 2.58 3.398(5) 144.5 3_566
C12 H12 O4 0.95 2.37 3.311(5) 169.4 2_545
C5 H5 O2 0.95 2.62 3.267(5) 125.8 3_666
C4 H4 O4 0.95 2.65 3.487(5) 147.9 3_666

loop_
_geom_torsion_atom_site_label_1
_geom_torsion_atom_site_label_2
_geom_torsion_atom_site_label_3
_geom_torsion_atom_site_label_4
_geom_torsion
_geom_torsion_site_symmetry_1
C1 N1 N2 C2 0.5(4) .
Ag1 N1 N2 C2 -162.5(2) .
N2 N1 C1 N3 -0.8(4) .
Ag1 N1 C1 N3 160.8(2) .
N2 N1 C1 C3 -178.8(3) .
Ag1 N1 C1 C3 -17.3(5) .
C2 N3 C1 N1 0.7(4) .
C8 N3 C1 N1 176.4(3) .
C2 N3 C1 C3 178.7(4) .
C8 N3 C1 C3 -5.6(6) .
N1 N2 C2 N3 0.0(4) .
N1 N2 C2 C14 -179.7(3) .
C1 N3 C2 N2 -0.4(4) .
C8 N3 C2 N2 -176.0(3) .
C1 N3 C2 C14 179.2(4) .
C8 N3 C2 C14 3.7(6) .
N1 C1 C3 C4 -46.7(5) .
N3 C1 C3 C4 135.5(4) .
N1 C1 C3 C7 129.5(4) .
N3 C1 C3 C7 -48.2(6) .
C7 C3 C4 C5 -2.0(6) .
C1 C3 C4 C5 174.4(4) .
C6 N4 C5 C4 0.7(6) .
Ag1 N4 C5 C4 -167.0(3) 3_556
C3 C4 C5 N4 0.5(6) .
C5 N4 C6 C7 -0.4(6) .
Ag1 N4 C6 C7 168.3(3) 3_556
N4 C6 C7 C3 -1.0(6) .
C4 C3 C7 C6 2.2(6) .
C1 C3 C7 C6 -174.0(3) .
C1 N3 C8 C12 107.0(4) .
C2 N3 C8 C12 -78.4(5) .
C1 N3 C8 C9 -75.1(5) .
C2 N3 C8 C9 99.5(4) .
C12 C8 C9 C10 1.4(5) .
N3 C8 C9 C10 -176.5(3) .
C8 C9 C10 C11 -0.3(5) .
C12 N5 C11 C10 -0.2(5) .
Ag1 N5 C11 C10 -172.5(3) 4_665
C9 C10 C11 N5 -0.3(6) .
C11 N5 C12 C8 1.3(5) .
Ag1 N5 C12 C8 173.2(3) 4_665
C9 C8 C12 N5 -1.9(5) .
N3 C8 C12 N5 176.0(3) .
C17 N6 C13 C14 1.4(6) .
Ag1 N6 C13 C14 164.5(3) 3_566
N6 C13 C14 C15 0.2(6) .
N6 C13 C14 C2 178.2(3) .
N2 C2 C14 C15 159.1(4) .
N3 C2 C14 C15 -20.5(6) .
N2 C2 C14 C13 -18.7(6) .
N3 C2 C14 C13 161.7(4) .
C13 C14 C15 C16 -1.9(6) .
C2 C14 C15 C16 -179.7(4) .
C14 C15 C16 C17 2.0(6) .
C13 N6 C17 C16 -1.4(6) .
Ag1 N6 C17 C16 -165.8(3) 3_566
C15 C16 C17 N6 -0.4(6) .
